data_7129537
loop_
_publ_author_name
'He, Jiao'
'Deng, Cheng-Long'
'Sun, Cun-Fa'
'Zhang, Xiao-Xiao'
'Cui, Ying'
'Wu, Sheng-Hui'
'Luo, Geng-Geng'

_publ_section_title
;
 Controllable spontaneous resolution in ultrasmall Cu-Ag bimetallic
 cluster ion pairs from achiral components.
;
_journal_issue 10
_journal_name_full 'Chemical communications (Cambridge, England)'
_journal_page_first 1577
_journal_page_last 1580
_journal_paper_doi 10.1039/d1cc05135k
_journal_volume 58
_journal_year 2022
_chemical_formula_moiety 'C36 H66 Ag3 Cu2 S6, C H2 Cl2, C24 H20 P'
_chemical_formula_sum 'C61 H88 Ag3 Cl2 Cu2 P S6'
_chemical_formula_weight 1566.23
_space_group_crystal_system orthorhombic
_space_group_IT_number 19
_space_group_name_Hall 'P 2ac 2ab'
_space_group_name_H-M_alt 'P 21 21 21'
_atom_sites_solution_hydrogens geom
_atom_sites_solution_primary dual
_audit_creation_date 2021-12-11
_audit_creation_method
;
Olex2 1.3
(compiled 2020.11.12 svn.r5f609507 for OlexSys, GUI svn.r6408)
;
_audit_update_record
;
2021-12-18 deposited with the CCDC.	2021-12-30 downloaded from the CCDC.
;
_cell_angle_alpha 90
_cell_angle_beta 90
_cell_angle_gamma 90
_cell_formula_units_Z 4
_cell_length_a 13.7428(5)
_cell_length_b 20.2094(8)
_cell_length_c 26.5743(13)
_cell_measurement_reflns_used 7029
_cell_measurement_temperature 190.00(10)
_cell_measurement_theta_max 28.5530
_cell_measurement_theta_min 2.1710
_cell_volume 7380.6(5)
_computing_cell_refinement 'CrysAlisPro 1.171.39.7e (Rigaku OD, 2015)'
_computing_data_collection 'CrysAlisPro 1.171.39.7e (Rigaku OD, 2015)'
_computing_data_reduction 'CrysAlisPro 1.171.39.7e (Rigaku OD, 2015)'
_computing_molecular_graphics 'Olex2 1.3 (Dolomanov et al., 2009)'
_computing_publication_material 'Olex2 1.3 (Dolomanov et al., 2009)'
_computing_structure_refinement 'SHELXL 2018/3 (Sheldrick, 2015)'
_computing_structure_solution 'SHELXT 2018/2 (Sheldrick, 2018)'
_diffrn_ambient_environment N~2~
_diffrn_ambient_temperature 190.00(10)
_diffrn_detector 'CCD plate'
_diffrn_detector_area_resol_mean 8.0606
_diffrn_detector_type Eos
_diffrn_measured_fraction_theta_full 0.998
_diffrn_measured_fraction_theta_max 0.867
_diffrn_measurement_details
;
List of Runs (angles in degrees, time in seconds):

  # Type    Start    End  Width  t~exp~   \w     \q     \k     \f   Frames
#--------------------------------------------------------------------------
  1  \w     -1.00  77.00   0.50    4.00    --   15.65  57.00  90.00  156
  2  \w     50.00  77.00   0.50    4.00    --   15.65 178.00  30.00   54
  3  \w    -30.00  19.00   0.50    4.00    --   15.65 -19.00 120.00   98
  4  \w     -7.00  19.00   0.50    4.00    --  -16.43 -99.00  90.00   52
;
_diffrn_measurement_device 'four-circle diffractometer'
_diffrn_measurement_device_type 'Xcalibur, Eos, Gemini'
_diffrn_measurement_method '\w scans'
_diffrn_orient_matrix_type 'CrysAlisPro convention (1999,Acta A55,543-557)'
_diffrn_orient_matrix_UB_11 0.0092702000
_diffrn_orient_matrix_UB_12 -0.0337791000
_diffrn_orient_matrix_UB_13 0.0054816000
_diffrn_orient_matrix_UB_21 -0.0004102000
_diffrn_orient_matrix_UB_22 0.0073094000
_diffrn_orient_matrix_UB_23 0.0261133000
_diffrn_orient_matrix_UB_31 -0.0507365000
_diffrn_orient_matrix_UB_32 -0.0062512000
_diffrn_orient_matrix_UB_33 0.0007544000
_diffrn_radiation_monochromator graphite
_diffrn_radiation_probe x-ray
_diffrn_radiation_type 'Mo K\a'
_diffrn_radiation_wavelength 0.71073
_diffrn_reflns_av_R_equivalents 0.0387
_diffrn_reflns_av_unetI/netI 0.0809
_diffrn_reflns_Laue_measured_fraction_full 0.998
_diffrn_reflns_Laue_measured_fraction_max 0.867
_diffrn_reflns_limit_h_max 17
_diffrn_reflns_limit_h_min -15
_diffrn_reflns_limit_k_max 27
_diffrn_reflns_limit_k_min -25
_diffrn_reflns_limit_l_max 20
_diffrn_reflns_limit_l_min -35
_diffrn_reflns_number 29526
_diffrn_reflns_point_group_measured_fraction_full 0.959
_diffrn_reflns_point_group_measured_fraction_max 0.790
_diffrn_reflns_theta_full 25.242
_diffrn_reflns_theta_max 29.392
_diffrn_reflns_theta_min 2.132
_diffrn_source 'fine-focus sealed X-ray tube'
_diffrn_source_type 'Enhance (Mo) X-ray Source'
_exptl_absorpt_coefficient_mu 1.645
_exptl_absorpt_correction_T_max 1.00000
_exptl_absorpt_correction_T_min 0.76482
_exptl_absorpt_correction_type multi-scan
_exptl_absorpt_process_details
;
CrysAlisPro 1.171.39.7e (Rigaku Oxford Diffraction, 2015)
Empirical absorption correction using spherical harmonics,
 implemented in SCALE3 ABSPACK scaling algorithm.
;
_exptl_crystal_colour 'clear light yellow'
_exptl_crystal_colour_lustre clear
_exptl_crystal_colour_modifier light
_exptl_crystal_colour_primary yellow
_exptl_crystal_density_diffrn 1.410
_exptl_crystal_description block
_exptl_crystal_F_000 3192
_exptl_crystal_size_max 0.33
_exptl_crystal_size_mid 0.25
_exptl_crystal_size_min 0.2
_refine_diff_density_max 0.709
_refine_diff_density_min -0.641
_refine_diff_density_rms 0.107
_refine_ls_abs_structure_details
;
 Flack x determined using 3878 quotients [(I+)-(I-)]/[(I+)+(I-)]
 (Parsons, Flack and Wagner, Acta Cryst. B69 (2013) 249-259).
;
_refine_ls_abs_structure_Flack -0.024(11)
_refine_ls_extinction_method none
_refine_ls_goodness_of_fit_ref 1.012
_refine_ls_hydrogen_treatment constr
_refine_ls_matrix_type full
_refine_ls_number_parameters 676
_refine_ls_number_reflns 16072
_refine_ls_number_restraints 42
_refine_ls_restrained_S_all 1.019
_refine_ls_R_factor_all 0.0779
_refine_ls_R_factor_gt 0.0586
_refine_ls_shift/su_max 0.001
_refine_ls_shift/su_mean 0.000
_refine_ls_structure_factor_coef Fsqd
_refine_ls_weighting_details 'w=1/[\s^2^(Fo^2^)+(0.0571P)^2^] where P=(Fo^2^+2Fc^2^)/3'
_refine_ls_weighting_scheme calc
_refine_ls_wR_factor_gt 0.1156
_refine_ls_wR_factor_ref 0.1254
_reflns_Friedel_coverage 0.680
_reflns_Friedel_fraction_full 0.910
_reflns_Friedel_fraction_max 0.699
_reflns_number_gt 12466
_reflns_number_total 16072
_reflns_threshold_expression 'I > 2\s(I)'
_cod_data_source_file d1cc05135k2.cif
_cod_data_source_block 2076947
_cod_depositor_comments 'Adding full bibliography for 7129533--7129538.cif.'
_cod_database_code 7129537
_shelx_shelxl_version_number 2018/3
_chemical_oxdiff_formula C63H92Ag3Cu2Cl6PS6
_shelx_space_group_comment
;
The symmetry employed for this shelxl refinement is uniquely defined
by the following loop, which should always be used as a source of
symmetry information in preference to the above space-group names.
They are only intended as comments.
;
_shelx_estimated_absorpt_t_max 0.734
_shelx_estimated_absorpt_t_min 0.613
_reflns_odcompleteness_completeness 99.82
_reflns_odcompleteness_iscentric 1
_reflns_odcompleteness_theta 26.32
_olex2_refinement_description
;
1. Uiso/Uaniso restraints and constraints
Uanis(C11) \\sim Ueq, Uanis(C12) \\sim Ueq, Uanis(C8) \\sim Ueq, Uanis(C9)
\\sim Ueq, Uanis(Cl1) \\sim Ueq, Uanis(C61) \\sim Ueq, Uanis(Cl2) \\sim Ueq:
with sigma of 0.01 and sigma for terminal atoms of 0.02
2.a Ternary CH refined with riding coordinates:
 C1(H1), C7(H7), C13(H13), C19(H19), C25(H25), C31(H31)
2.b Secondary CH2 refined with riding coordinates:
 C2(H2A,H2B), C3(H3A,H3B), C4(H4A,H4B), C5(H5A,H5B), C6(H6A,H6B), C8(H8A,H8B),
 C9(H9A,H9B), C10(H10A,H10B), C11(H11A,H11B), C12(H12A,H12B), C14(H14A,H14B),
 C15(H15A,H15B), C16(H16A,H16B), C17(H17A,H17B), C18(H18A,H18B), C20(H20A,H20B),
  C21(H21A,H21B), C22(H22A,H22B), C23(H23A,H23B), C24(H24A,H24B), C26(H26A,
 H26B), C27(H27A,H27B), C28(H28A,H28B), C29(H29A,H29B), C30(H30A,H30B),
 C32(H32A,H32B), C33(H33A,H33B), C34(H34A,H34B), C35(H35A,H35B), C36(H36A,H36B),
  C61(H61A,H61B)
2.c Aromatic/amide H refined with riding coordinates:
 C38(H38), C39(H39), C40(H40), C41(H41), C42(H42), C44(H44), C45(H45),
 C46(H46), C47(H47), C48(H48), C50(H50), C51(H51), C52(H52), C53(H53), C54(H54),
  C56(H56), C57(H57), C58(H58), C59(H59), C60(H60)
;
_smtbx_masks_void_probe_radius 1.2
_smtbx_masks_void_truncation_radius 1.2
_olex2_date_sample_data_collection 2021-01-07
_olex2_submission_special_instructions 'No special instructions were received'
_oxdiff_exptl_absorpt_empirical_details
;
Empirical correction (ABSPACK) includes:
- Absorption correction using spherical harmonics
- Frame scaling
;
_oxdiff_exptl_absorpt_empirical_full_max 1.248
_oxdiff_exptl_absorpt_empirical_full_min 0.754

loop_
_space_group_symop_operation_xyz
'x, y, z'
'-x+1/2, -y, z+1/2'
'-x, y+1/2, -z+1/2'
'x+1/2, -y+1/2, -z'

loop_
_atom_site_label
_atom_site_type_symbol
_atom_site_fract_x
_atom_site_fract_y
_atom_site_fract_z
_atom_site_U_iso_or_equiv
_atom_site_adp_type
_atom_site_occupancy
_atom_site_site_symmetry_order
_atom_site_calc_flag
_atom_site_refinement_flags_posn
_atom_site_refinement_flags_adp
_atom_site_refinement_flags_occupancy
_atom_site_disorder_assembly
_atom_site_disorder_group
Ag1 Ag 0.37357(5) 0.48210(4) 0.45609(3) 0.0449(2) Uani 1 1 d . . . . .
Ag2 Ag 0.27788(5) 0.59153(3) 0.37774(3) 0.03848(18) Uani 1 1 d . . . . .
Ag3 Ag 0.53049(5) 0.55933(4) 0.37534(3) 0.03990(18) Uani 1 1 d . . . . .
Cu1 Cu 0.42508(7) 0.62716(5) 0.45465(4) 0.0333(3) Uani 1 1 d . . . . .
Cu2 Cu 0.37285(7) 0.46380(5) 0.34809(4) 0.0308(2) Uani 1 1 d . . . . .
S1 S 0.36710(17) 0.56271(13) 0.51832(9) 0.0382(5) Uani 1 1 d . . . . .
S2 S 0.30981(15) 0.69146(11) 0.42029(9) 0.0335(5) Uani 1 1 d . . . . .
S3 S 0.58682(15) 0.62626(12) 0.44230(9) 0.0347(5) Uani 1 1 d . . . . .
S4 S 0.37628(15) 0.38494(11) 0.40806(9) 0.0354(5) Uani 1 1 d . . . . .
S5 S 0.50422(15) 0.49215(11) 0.30431(9) 0.0334(5) Uani 1 1 d . . . . .
S6 S 0.22211(15) 0.50067(12) 0.33055(9) 0.0345(5) Uani 1 1 d . . . . .
C1 C 0.2388(6) 0.5867(6) 0.5255(4) 0.053(3) Uani 1 1 d . . . . .
H1 H 0.224710 0.616494 0.497330 0.064 Uiso 1 1 calc R U . . .
C2 C 0.2281(7) 0.6271(5) 0.5715(4) 0.051(3) Uani 1 1 d . . . . .
H2A H 0.273347 0.663837 0.570001 0.061 Uiso 1 1 calc R U . . .
H2B H 0.244949 0.600317 0.600504 0.061 Uiso 1 1 calc R U . . .
C3 C 0.1226(8) 0.6547(6) 0.5784(5) 0.070(4) Uani 1 1 d . . . . .
H3A H 0.117573 0.676068 0.611010 0.084 Uiso 1 1 calc R U . . .
H3B H 0.109754 0.687653 0.552773 0.084 Uiso 1 1 calc R U . . .
C4 C 0.0494(8) 0.6021(6) 0.5750(5) 0.061(3) Uani 1 1 d . . . . .
H4A H -0.014792 0.622019 0.573868 0.073 Uiso 1 1 calc R U . . .
H4B H 0.052826 0.574977 0.605090 0.073 Uiso 1 1 calc R U . . .
C5 C 0.0624(7) 0.5582(7) 0.5293(5) 0.069(4) Uani 1 1 d . . . . .
H5A H 0.042501 0.582408 0.499472 0.083 Uiso 1 1 calc R U . . .
H5B H 0.020398 0.519870 0.532472 0.083 Uiso 1 1 calc R U . . .
C6 C 0.1669(7) 0.5352(6) 0.5228(5) 0.063(3) Uani 1 1 d . . . . .
H6A H 0.181097 0.502675 0.548593 0.076 Uiso 1 1 calc R U . . .
H6B H 0.172683 0.513360 0.490440 0.076 Uiso 1 1 calc R U . . .
C7 C 0.3616(8) 0.7498(4) 0.3735(4) 0.046(2) Uani 1 1 d . . . . .
H7 H 0.402754 0.781153 0.391869 0.056 Uiso 1 1 calc R U . . .
C8 C 0.4226(9) 0.7192(7) 0.3342(6) 0.082(4) Uani 1 1 d . U . . .
H8A H 0.383715 0.687424 0.315600 0.099 Uiso 1 1 calc R U . . .
H8B H 0.475422 0.695246 0.350137 0.099 Uiso 1 1 calc R U . . .
C9 C 0.4654(10) 0.7696(7) 0.2971(5) 0.083(4) Uani 1 1 d . U . . .
H9A H 0.511407 0.797990 0.314525 0.099 Uiso 1 1 calc R U . . .
H9B H 0.499946 0.746647 0.270521 0.099 Uiso 1 1 calc R U . . .
C10 C 0.3869(9) 0.8101(7) 0.2753(4) 0.068(3) Uani 1 1 d . . . . .
H10A H 0.347722 0.782655 0.253258 0.081 Uiso 1 1 calc R U . . .
H10B H 0.415364 0.845087 0.255107 0.081 Uiso 1 1 calc R U . . .
C11 C 0.3224(14) 0.8404(9) 0.3149(7) 0.126(6) Uani 1 1 d . U . . .
H11A H 0.267828 0.862256 0.298796 0.152 Uiso 1 1 calc R U . . .
H11B H 0.358795 0.873380 0.333532 0.152 Uiso 1 1 calc R U . . .
C12 C 0.2842(11) 0.7866(7) 0.3516(5) 0.095(5) Uani 1 1 d . U . . .
H12A H 0.246668 0.807589 0.378072 0.114 Uiso 1 1 calc R U . . .
H12B H 0.241377 0.756726 0.333551 0.114 Uiso 1 1 calc R U . . .
C13 C 0.6324(6) 0.5683(4) 0.4906(3) 0.032(2) Uani 1 1 d . . . . .
H13 H 0.584833 0.532497 0.494334 0.039 Uiso 1 1 calc R U . . .
C14 C 0.6422(7) 0.6033(5) 0.5414(4) 0.044(2) Uani 1 1 d . . . . .
H14A H 0.579319 0.620334 0.551799 0.053 Uiso 1 1 calc R U . . .
H14B H 0.686673 0.640361 0.538266 0.053 Uiso 1 1 calc R U . . .
C15 C 0.6804(8) 0.5547(6) 0.5808(4) 0.051(3) Uani 1 1 d . . . . .
H15A H 0.688770 0.577782 0.612528 0.062 Uiso 1 1 calc R U . . .
H15B H 0.632483 0.520074 0.585952 0.062 Uiso 1 1 calc R U . . .
C16 C 0.7764(8) 0.5233(6) 0.5658(4) 0.063(3) Uani 1 1 d . . . . .
H16A H 0.794778 0.490236 0.590534 0.076 Uiso 1 1 calc R U . . .
H16B H 0.826890 0.556836 0.564960 0.076 Uiso 1 1 calc R U . . .
C17 C 0.7672(7) 0.4909(5) 0.5139(4) 0.050(3) Uani 1 1 d . . . . .
H17A H 0.830406 0.474393 0.503581 0.059 Uiso 1 1 calc R U . . .
H17B H 0.723322 0.453410 0.516245 0.059 Uiso 1 1 calc R U . . .
C18 C 0.7303(6) 0.5376(5) 0.4751(4) 0.041(2) Uani 1 1 d . . . . .
H18A H 0.722340 0.514233 0.443503 0.049 Uiso 1 1 calc R U . . .
H18B H 0.777616 0.572530 0.470020 0.049 Uiso 1 1 calc R U . . .
C19 C 0.4975(6) 0.3469(4) 0.4160(4) 0.040(2) Uani 1 1 d . . . . .
H19 H 0.495444 0.319147 0.446229 0.048 Uiso 1 1 calc R U . . .
C20 C 0.5781(6) 0.3943(5) 0.4220(4) 0.041(2) Uani 1 1 d . . . . .
H20A H 0.567224 0.420692 0.451928 0.049 Uiso 1 1 calc R U . . .
H20B H 0.579239 0.424013 0.393277 0.049 Uiso 1 1 calc R U . . .
C21 C 0.6774(7) 0.3591(5) 0.4262(4) 0.050(3) Uani 1 1 d . . . . .
H21A H 0.728902 0.391907 0.426600 0.060 Uiso 1 1 calc R U . . .
H21B H 0.680124 0.334940 0.457766 0.060 Uiso 1 1 calc R U . . .
C22 C 0.6943(6) 0.3119(5) 0.3834(4) 0.052(3) Uani 1 1 d . . . . .
H22A H 0.704242 0.336984 0.352730 0.062 Uiso 1 1 calc R U . . .
H22B H 0.753067 0.286717 0.389893 0.062 Uiso 1 1 calc R U . . .
C23 C 0.6137(7) 0.2663(5) 0.3761(5) 0.060(3) Uani 1 1 d . . . . .
H23A H 0.610545 0.236147 0.404442 0.072 Uiso 1 1 calc R U . . .
H23B H 0.625308 0.240292 0.346015 0.072 Uiso 1 1 calc R U . . .
C24 C 0.5172(7) 0.3017(5) 0.3710(5) 0.057(3) Uani 1 1 d . . . . .
H24A H 0.465346 0.269293 0.368367 0.068 Uiso 1 1 calc R U . . .
H24B H 0.517289 0.327859 0.340419 0.068 Uiso 1 1 calc R U . . .
C25 C 0.4702(6) 0.5486(5) 0.2524(3) 0.037(2) Uani 1 1 d . . . . .
H25 H 0.431993 0.585424 0.266028 0.045 Uiso 1 1 calc R U . . .
C26 C 0.5579(8) 0.5749(7) 0.2282(5) 0.072(4) Uani 1 1 d . . . . .
H26A H 0.600183 0.538284 0.219348 0.087 Uiso 1 1 calc R U . . .
H26B H 0.592500 0.602401 0.252200 0.087 Uiso 1 1 calc R U . . .
C27 C 0.5383(9) 0.6144(7) 0.1824(4) 0.072(4) Uani 1 1 d . . . . .
H27A H 0.507875 0.655660 0.192408 0.087 Uiso 1 1 calc R U . . .
H27B H 0.600019 0.625268 0.166704 0.087 Uiso 1 1 calc R U . . .
C28 C 0.4775(9) 0.5829(6) 0.1456(4) 0.065(3) Uani 1 1 d . . . . .
H28A H 0.513726 0.547742 0.129262 0.078 Uiso 1 1 calc R U . . .
H28B H 0.459155 0.614869 0.120119 0.078 Uiso 1 1 calc R U . . .
C29 C 0.3845(7) 0.5536(6) 0.1698(4) 0.053(3) Uani 1 1 d . . . . .
H29A H 0.341950 0.589334 0.180231 0.063 Uiso 1 1 calc R U . . .
H29B H 0.349987 0.527263 0.144982 0.063 Uiso 1 1 calc R U . . .
C30 C 0.4089(7) 0.5108(6) 0.2148(4) 0.050(3) Uani 1 1 d . . . . .
H30A H 0.444013 0.471866 0.203663 0.060 Uiso 1 1 calc R U . . .
H30B H 0.349170 0.496326 0.230836 0.060 Uiso 1 1 calc R U . . .
C31 C 0.1403(5) 0.4547(4) 0.3722(4) 0.033(2) Uani 1 1 d . . . . .
H31 H 0.172810 0.448719 0.404684 0.039 Uiso 1 1 calc R U . . .
C32 C 0.0422(6) 0.4921(5) 0.3813(4) 0.045(2) Uani 1 1 d . . . . .
H32A H 0.055745 0.534341 0.397188 0.054 Uiso 1 1 calc R U . . .
H32B H 0.011450 0.500887 0.349126 0.054 Uiso 1 1 calc R U . . .
C33 C -0.0244(6) 0.4547(5) 0.4128(4) 0.051(3) Uani 1 1 d . . . . .
H33A H -0.085405 0.478575 0.415169 0.061 Uiso 1 1 calc R U . . .
H33B H 0.002703 0.451521 0.446405 0.061 Uiso 1 1 calc R U . . .
C34 C -0.0446(7) 0.3855(6) 0.3933(4) 0.059(3) Uani 1 1 d . . . . .
H34A H -0.081304 0.388065 0.362244 0.070 Uiso 1 1 calc R U . . .
H34B H -0.083335 0.361395 0.417753 0.070 Uiso 1 1 calc R U . . .
C35 C 0.0513(6) 0.3485(5) 0.3840(4) 0.051(3) Uani 1 1 d . . . . .
H35A H 0.083234 0.340207 0.415951 0.061 Uiso 1 1 calc R U . . .
H35B H 0.037471 0.306065 0.368493 0.061 Uiso 1 1 calc R U . . .
C36 C 0.1184(7) 0.3874(4) 0.3505(4) 0.046(3) Uani 1 1 d . . . . .
H36A H 0.088571 0.392550 0.317679 0.055 Uiso 1 1 calc R U . . .
H36B H 0.178696 0.363122 0.346189 0.055 Uiso 1 1 calc R U . . .
Cl1 Cl 0.3932(3) 0.5231(3) 0.6988(2) 0.138(2) Uani 1 1 d . U . . .
Cl2 Cl 0.5216(3) 0.6285(2) 0.6740(2) 0.1331(19) Uani 1 1 d . U . . .
C61 C 0.4562(11) 0.5544(9) 0.6540(6) 0.111(5) Uani 1 1 d . U . . .
H61A H 0.413467 0.565505 0.626233 0.133 Uiso 1 1 calc R U . . .
H61B H 0.502624 0.521763 0.642109 0.133 Uiso 1 1 calc R U . . .
P1 P 0.89527(14) 0.67695(11) 0.30441(9) 0.0278(5) Uani 1 1 d . . . . .
C37 C 0.8067(5) 0.7351(4) 0.2811(3) 0.030(2) Uani 1 1 d . . . . .
C38 C 0.7937(7) 0.7946(5) 0.3040(4) 0.047(3) Uani 1 1 d . . . . .
H38 H 0.828017 0.804783 0.333150 0.057 Uiso 1 1 calc R U . . .
C39 C 0.7288(8) 0.8402(5) 0.2836(4) 0.052(3) Uani 1 1 d . . . . .
H39 H 0.716422 0.880029 0.299932 0.062 Uiso 1 1 calc R U . . .
C40 C 0.6823(7) 0.8251(6) 0.2380(5) 0.058(3) Uani 1 1 d . . . . .
H40 H 0.641456 0.855917 0.222919 0.070 Uiso 1 1 calc R U . . .
C41 C 0.6968(8) 0.7665(6) 0.2166(4) 0.056(3) Uani 1 1 d . . . . .
H41 H 0.664528 0.756069 0.186835 0.067 Uiso 1 1 calc R U . . .
C42 C 0.7585(7) 0.7213(5) 0.2377(4) 0.046(3) Uani 1 1 d . . . . .
H42 H 0.767745 0.680563 0.222110 0.056 Uiso 1 1 calc R U . . .
C43 C 1.0061(5) 0.6861(4) 0.2684(3) 0.0276(18) Uani 1 1 d . . . . .
C44 C 1.0195(6) 0.7407(4) 0.2384(4) 0.037(2) Uani 1 1 d . . . . .
H44 H 0.971507 0.772996 0.235890 0.044 Uiso 1 1 calc R U . . .
C45 C 1.1071(8) 0.7468(6) 0.2117(4) 0.054(3) Uani 1 1 d . . . . .
H45 H 1.117379 0.783523 0.191378 0.065 Uiso 1 1 calc R U . . .
C46 C 1.1773(7) 0.6994(5) 0.2153(4) 0.045(2) Uani 1 1 d . . . . .
H46 H 1.234557 0.703912 0.196899 0.054 Uiso 1 1 calc R U . . .
C47 C 1.1644(6) 0.6447(5) 0.2459(4) 0.047(3) Uani 1 1 d . . . . .
H47 H 1.213070 0.612840 0.248587 0.056 Uiso 1 1 calc R U . . .
C48 C 1.0771(6) 0.6376(5) 0.2731(4) 0.040(2) Uani 1 1 d . . . . .
H48 H 1.067059 0.601135 0.293713 0.048 Uiso 1 1 calc R U . . .
C49 C 0.9178(6) 0.6939(4) 0.3692(3) 0.0247(17) Uani 1 1 d . . . . .
C50 C 0.8385(6) 0.6994(4) 0.4033(4) 0.036(2) Uani 1 1 d . . . . .
H50 H 0.775234 0.692205 0.392135 0.043 Uiso 1 1 calc R U . . .
C51 C 0.8557(7) 0.7152(4) 0.4523(4) 0.040(2) Uani 1 1 d . . . . .
H51 H 0.803673 0.719199 0.474484 0.048 Uiso 1 1 calc R U . . .
C52 C 0.9487(7) 0.7254(5) 0.4694(4) 0.048(3) Uani 1 1 d . . . . .
H52 H 0.959459 0.736532 0.502882 0.058 Uiso 1 1 calc R U . . .
C53 C 1.0281(7) 0.7190(5) 0.4360(4) 0.045(2) Uani 1 1 d . . . . .
H53 H 1.091342 0.724895 0.447685 0.054 Uiso 1 1 calc R U . . .
C54 C 1.0122(6) 0.7041(4) 0.3871(4) 0.034(2) Uani 1 1 d . . . . .
H54 H 1.064649 0.700765 0.365143 0.041 Uiso 1 1 calc R U . . .
C55 C 0.8520(5) 0.5942(4) 0.2958(3) 0.0297(19) Uani 1 1 d . . . . .
C56 C 0.8037(6) 0.5598(5) 0.3327(3) 0.033(2) Uani 1 1 d . . . . .
H56 H 0.794323 0.579318 0.364032 0.039 Uiso 1 1 calc R U . . .
C57 C 0.7692(6) 0.4974(5) 0.3244(4) 0.043(2) Uani 1 1 d . . . . .
H57 H 0.737743 0.474840 0.350203 0.051 Uiso 1 1 calc R U . . .
C58 C 0.7801(7) 0.4682(5) 0.2792(4) 0.047(3) Uani 1 1 d . . . . .
H58 H 0.755400 0.426007 0.273728 0.057 Uiso 1 1 calc R U . . .
C59 C 0.8290(8) 0.5017(6) 0.2403(5) 0.066(3) Uani 1 1 d . . . . .
H59 H 0.836647 0.481594 0.209077 0.080 Uiso 1 1 calc R U . . .
C60 C 0.8649(7) 0.5633(5) 0.2483(4) 0.048(2) Uani 1 1 d . . . . .
H60 H 0.898041 0.585179 0.222694 0.058 Uiso 1 1 calc R U . . .

loop_
_atom_site_aniso_label
_atom_site_aniso_U_11
_atom_site_aniso_U_22
_atom_site_aniso_U_33
_atom_site_aniso_U_23
_atom_site_aniso_U_13
_atom_site_aniso_U_12
Ag1 0.0374(4) 0.0490(4) 0.0482(5) -0.0017(4) 0.0061(4) 0.0097(3)
Ag2 0.0357(3) 0.0359(4) 0.0439(4) 0.0035(4) -0.0031(3) -0.0057(3)
Ag3 0.0381(4) 0.0465(4) 0.0351(4) 0.0008(4) -0.0043(3) 0.0012(3)
Cu1 0.0295(5) 0.0362(6) 0.0343(6) 0.0027(5) -0.0012(5) 0.0037(5)
Cu2 0.0238(5) 0.0347(6) 0.0339(6) 0.0021(5) 0.0010(5) -0.0010(5)
S1 0.0301(11) 0.0494(13) 0.0351(12) 0.0078(12) 0.0010(10) 0.0038(11)
S2 0.0286(10) 0.0350(12) 0.0369(13) 0.0054(11) -0.0023(10) 0.0017(9)
S3 0.0281(10) 0.0384(13) 0.0376(13) 0.0050(11) -0.0019(10) -0.0014(9)
S4 0.0258(10) 0.0340(12) 0.0464(14) 0.0085(11) 0.0032(11) 0.0059(10)
S5 0.0271(10) 0.0380(12) 0.0350(13) 0.0053(11) 0.0003(9) -0.0019(9)
S6 0.0250(10) 0.0415(13) 0.0370(12) 0.0039(11) -0.0023(10) 0.0025(10)
C1 0.032(5) 0.072(7) 0.056(7) -0.006(6) 0.018(5) -0.001(5)
C2 0.048(6) 0.043(6) 0.062(7) -0.011(6) -0.004(5) -0.007(5)
C3 0.067(8) 0.056(7) 0.087(10) -0.015(7) 0.029(7) 0.013(7)
C4 0.054(7) 0.058(7) 0.070(8) -0.012(7) 0.017(6) 0.003(6)
C5 0.036(5) 0.082(9) 0.090(10) -0.039(8) 0.004(6) -0.001(6)
C6 0.035(5) 0.070(8) 0.085(9) -0.041(7) 0.009(6) 0.010(5)
C7 0.078(7) 0.031(5) 0.030(5) 0.017(5) -0.016(5) -0.002(5)
C8 0.062(6) 0.075(8) 0.111(9) 0.035(7) 0.041(7) 0.015(6)
C9 0.070(7) 0.088(8) 0.090(8) 0.035(7) 0.035(7) 0.007(7)
C10 0.070(8) 0.091(10) 0.042(7) 0.004(7) 0.017(6) -0.004(7)
C11 0.153(11) 0.114(10) 0.112(10) 0.055(9) 0.036(9) 0.036(9)
C12 0.104(8) 0.109(9) 0.073(8) 0.041(7) 0.047(7) 0.056(7)
C13 0.026(4) 0.043(5) 0.028(5) 0.003(4) 0.000(4) -0.011(4)
C14 0.040(5) 0.059(6) 0.034(5) -0.011(5) 0.002(4) -0.006(5)
C15 0.060(6) 0.064(7) 0.030(5) 0.004(5) -0.006(5) -0.005(6)
C16 0.052(6) 0.063(7) 0.075(8) 0.024(7) -0.022(6) 0.004(6)
C17 0.040(5) 0.053(6) 0.056(7) 0.002(6) 0.006(5) 0.010(5)
C18 0.032(4) 0.042(5) 0.049(6) -0.003(5) -0.003(4) -0.002(4)
C19 0.034(5) 0.037(5) 0.049(6) 0.012(5) -0.002(4) 0.014(4)
C20 0.041(5) 0.031(5) 0.050(6) -0.005(5) -0.013(5) 0.010(4)
C21 0.035(5) 0.036(5) 0.079(8) 0.000(6) -0.010(5) 0.010(4)
C22 0.031(5) 0.050(6) 0.073(8) -0.017(6) 0.009(5) 0.012(4)
C23 0.044(6) 0.055(7) 0.081(8) -0.023(7) 0.013(6) 0.009(5)
C24 0.035(5) 0.052(6) 0.083(9) -0.026(6) -0.011(6) 0.007(5)
C25 0.039(5) 0.039(5) 0.033(5) 0.006(4) -0.012(4) -0.002(4)
C26 0.063(7) 0.090(10) 0.063(8) 0.032(7) -0.024(6) -0.048(7)
C27 0.077(8) 0.086(9) 0.053(7) 0.014(7) -0.001(7) -0.033(7)
C28 0.081(8) 0.068(8) 0.046(7) 0.009(6) 0.021(6) -0.012(7)
C29 0.049(6) 0.077(8) 0.031(5) -0.008(6) -0.003(5) 0.017(6)
C30 0.037(5) 0.068(8) 0.046(6) 0.005(6) -0.001(5) -0.012(5)
C31 0.016(4) 0.043(5) 0.039(5) 0.001(4) -0.003(4) 0.003(3)
C32 0.027(4) 0.043(5) 0.066(7) -0.012(6) 0.001(5) 0.006(4)
C33 0.025(5) 0.067(7) 0.060(7) -0.003(6) 0.011(5) 0.004(5)
C34 0.042(6) 0.076(8) 0.059(7) 0.001(6) 0.012(5) -0.012(6)
C35 0.035(5) 0.040(5) 0.077(8) 0.005(6) -0.009(5) -0.012(4)
C36 0.031(5) 0.038(5) 0.070(7) -0.014(5) 0.006(5) 0.004(4)
Cl1 0.100(3) 0.114(4) 0.199(5) 0.069(4) 0.025(3) 0.003(3)
Cl2 0.102(3) 0.091(3) 0.206(6) -0.015(3) 0.024(3) 0.016(3)
C61 0.102(9) 0.129(10) 0.101(10) 0.006(9) 0.007(8) 0.020(8)
P1 0.0229(10) 0.0285(12) 0.0320(12) -0.0003(10) 0.0024(9) -0.0003(8)
C37 0.017(4) 0.041(5) 0.033(5) 0.010(4) 0.002(4) 0.004(4)
C38 0.041(6) 0.045(6) 0.056(7) -0.001(5) -0.019(5) 0.016(5)
C39 0.061(6) 0.046(6) 0.049(7) 0.002(5) 0.006(6) 0.007(5)
C40 0.029(5) 0.070(8) 0.076(8) 0.045(7) 0.011(5) 0.008(5)
C41 0.055(7) 0.064(8) 0.048(7) -0.006(6) -0.021(5) 0.007(6)
C42 0.043(6) 0.047(6) 0.049(6) 0.012(5) -0.007(5) 0.006(5)
C43 0.021(4) 0.043(5) 0.018(4) -0.007(4) 0.002(3) 0.005(4)
C44 0.025(4) 0.036(5) 0.050(6) 0.011(5) 0.010(4) 0.004(4)
C45 0.066(7) 0.051(7) 0.046(6) 0.018(6) 0.012(5) -0.013(6)
C46 0.044(5) 0.053(6) 0.038(6) 0.007(5) 0.013(5) -0.006(5)
C47 0.024(4) 0.053(6) 0.064(7) -0.006(6) 0.002(5) 0.007(4)
C48 0.025(4) 0.052(6) 0.044(6) -0.004(5) 0.016(4) -0.005(4)
C49 0.030(4) 0.024(4) 0.019(4) 0.000(4) -0.002(3) 0.003(3)
C50 0.032(5) 0.032(5) 0.043(6) -0.006(4) 0.000(4) 0.005(4)
C51 0.044(5) 0.039(5) 0.039(5) 0.006(5) 0.018(5) 0.010(4)
C52 0.062(7) 0.041(6) 0.042(6) -0.005(5) -0.010(5) 0.008(5)
C53 0.035(5) 0.048(6) 0.053(7) -0.006(5) -0.013(5) 0.004(4)
C54 0.028(4) 0.030(4) 0.044(6) 0.001(4) -0.002(4) 0.006(4)
C55 0.024(4) 0.030(4) 0.035(5) -0.004(4) 0.000(4) -0.001(4)
C56 0.026(4) 0.044(5) 0.029(5) -0.015(4) 0.002(4) -0.002(4)
C57 0.031(5) 0.040(5) 0.058(7) 0.002(5) 0.008(5) -0.005(4)
C58 0.039(5) 0.036(5) 0.067(7) -0.006(5) 0.001(5) -0.007(5)
C59 0.076(8) 0.053(7) 0.069(8) -0.033(7) 0.013(7) -0.007(6)
C60 0.058(6) 0.048(6) 0.039(6) -0.007(5) 0.019(5) -0.006(5)

loop_
_atom_type_symbol
_atom_type_description
_atom_type_scat_dispersion_real
_atom_type_scat_dispersion_imag
_atom_type_scat_source
C C 0.0033 0.0016 'International Tables Vol C Tables 4.2.6.8 and 6.1.1.4'
H H 0.0000 0.0000 'International Tables Vol C Tables 4.2.6.8 and 6.1.1.4'
Ag Ag -0.8971 1.1015 'International Tables Vol C Tables 4.2.6.8 and 6.1.1.4'
Cl Cl 0.1484 0.1585 'International Tables Vol C Tables 4.2.6.8 and 6.1.1.4'
Cu Cu 0.3201 1.2651 'International Tables Vol C Tables 4.2.6.8 and 6.1.1.4'
P P 0.1023 0.0942 'International Tables Vol C Tables 4.2.6.8 and 6.1.1.4'
S S 0.1246 0.1234 'International Tables Vol C Tables 4.2.6.8 and 6.1.1.4'

loop_
_geom_angle_atom_site_label_1
_geom_angle_atom_site_label_2
_geom_angle_atom_site_label_3
_geom_angle
_geom_angle_site_symmetry_1
_geom_angle_site_symmetry_3
_geom_angle_publ_flag
Cu1 Ag1 Ag2 55.65(3) . . ?
Cu2 Ag1 Ag2 57.33(3) . . ?
Cu2 Ag1 Cu1 96.46(4) . . ?
S1 Ag1 Ag2 87.94(6) . . ?
S1 Ag1 Cu1 48.42(6) . . ?
S1 Ag1 Cu2 142.70(7) . . ?
S1 Ag1 S4 167.53(9) . . ?
S4 Ag1 Ag2 102.93(6) . . ?
S4 Ag1 Cu1 143.53(7) . . ?
S4 Ag1 Cu2 49.64(6) . . ?
Cu1 Ag2 Ag1 57.14(3) . . ?
Cu1 Ag2 Cu2 95.35(3) . . ?
Cu2 Ag2 Ag1 54.34(3) . . ?
S2 Ag2 Ag1 101.35(6) . . ?
S2 Ag2 Cu1 48.22(6) . . ?
S2 Ag2 Cu2 141.55(6) . . ?
S6 Ag2 Ag1 86.74(6) . . ?
S6 Ag2 Cu1 141.22(6) . . ?
S6 Ag2 Cu2 47.90(6) . . ?
S6 Ag2 S2 170.37(8) . . ?
Cu1 Ag3 Cu2 96.84(4) . . ?
S3 Ag3 Cu1 49.22(6) . . ?
S3 Ag3 Cu2 142.03(7) . . ?
S5 Ag3 Cu1 141.13(6) . . ?
S5 Ag3 Cu2 47.33(6) . . ?
S5 Ag3 S3 169.62(8) . . ?
Ag2 Cu1 Ag1 67.20(3) . . ?
Ag3 Cu1 Ag1 70.56(3) . . ?
Ag3 Cu1 Ag2 74.05(3) . . ?
S1 Cu1 Ag1 49.69(7) . . ?
S1 Cu1 Ag2 97.73(7) . . ?
S1 Cu1 Ag3 116.35(8) . . ?
S2 Cu1 Ag1 113.74(7) . . ?
S2 Cu1 Ag2 51.55(7) . . ?
S2 Cu1 Ag3 109.31(8) . . ?
S2 Cu1 S1 112.73(9) . . ?
S2 Cu1 S3 130.08(10) . . ?
S3 Cu1 Ag1 103.07(7) . . ?
S3 Cu1 Ag2 124.92(8) . . ?
S3 Cu1 Ag3 52.86(7) . . ?
S3 Cu1 S1 116.72(9) . . ?
Ag1 Cu2 Ag2 68.34(3) . . ?
Ag1 Cu2 Ag3 71.03(3) . . ?
Ag3 Cu2 Ag2 72.29(3) . . ?
S4 Cu2 Ag1 52.35(7) . . ?
S4 Cu2 Ag2 115.60(7) . . ?
S4 Cu2 Ag3 105.67(7) . . ?
S5 Cu2 Ag1 118.91(7) . . ?
S5 Cu2 Ag2 105.61(7) . . ?
S5 Cu2 Ag3 51.10(6) . . ?
S5 Cu2 S4 122.36(9) . . ?
S5 Cu2 S6 123.63(9) . . ?
S6 Cu2 Ag1 99.57(7) . . ?
S6 Cu2 Ag2 50.84(6) . . ?
S6 Cu2 Ag3 120.21(7) . . ?
S6 Cu2 S4 113.57(9) . . ?
Cu1 S1 Ag1 81.88(9) . . ?
C1 S1 Ag1 107.2(4) . . ?
C1 S1 Cu1 105.2(4) . . ?
Cu1 S2 Ag2 80.23(8) . . ?
C7 S2 Ag2 107.1(3) . . ?
C7 S2 Cu1 111.7(3) . . ?
Cu1 S3 Ag3 77.92(8) . . ?
C13 S3 Ag3 105.7(3) . . ?
C13 S3 Cu1 103.8(3) . . ?
Cu2 S4 Ag1 78.01(8) . . ?
C19 S4 Ag1 107.6(3) . . ?
C19 S4 Cu2 113.2(3) . . ?
Cu2 S5 Ag3 81.57(8) . . ?
C25 S5 Ag3 106.3(3) . . ?
C25 S5 Cu2 110.1(3) . . ?
Cu2 S6 Ag2 81.26(8) . . ?
C31 S6 Ag2 105.9(3) . . ?
C31 S6 Cu2 105.8(3) . . ?
S1 C1 H1 105.8 . . ?
C2 C1 S1 109.1(7) . . ?
C2 C1 H1 105.8 . . ?
C6 C1 S1 117.7(8) . . ?
C6 C1 H1 105.8 . . ?
C6 C1 C2 111.9(9) . . ?
C1 C2 H2A 109.0 . . ?
C1 C2 H2B 109.0 . . ?
C1 C2 C3 112.8(9) . . ?
H2A C2 H2B 107.8 . . ?
C3 C2 H2A 109.0 . . ?
C3 C2 H2B 109.0 . . ?
C2 C3 H3A 109.3 . . ?
C2 C3 H3B 109.3 . . ?
H3A C3 H3B 107.9 . . ?
C4 C3 C2 111.7(9) . . ?
C4 C3 H3A 109.3 . . ?
C4 C3 H3B 109.3 . . ?
C3 C4 H4A 109.0 . . ?
C3 C4 H4B 109.0 . . ?
C3 C4 C5 113.1(10) . . ?
H4A C4 H4B 107.8 . . ?
C5 C4 H4A 109.0 . . ?
C5 C4 H4B 109.0 . . ?
C4 C5 H5A 109.1 . . ?
C4 C5 H5B 109.1 . . ?
C4 C5 C6 112.4(9) . . ?
H5A C5 H5B 107.9 . . ?
C6 C5 H5A 109.1 . . ?
C6 C5 H5B 109.1 . . ?
C1 C6 C5 115.0(10) . . ?
C1 C6 H6A 108.5 . . ?
C1 C6 H6B 108.5 . . ?
C5 C6 H6A 108.5 . . ?
C5 C6 H6B 108.5 . . ?
H6A C6 H6B 107.5 . . ?
S2 C7 H7 107.3 . . ?
C8 C7 S2 115.2(7) . . ?
C8 C7 H7 107.3 . . ?
C12 C7 S2 108.6(9) . . ?
C12 C7 H7 107.3 . . ?
C12 C7 C8 110.8(10) . . ?
C7 C8 H8A 108.9 . . ?
C7 C8 H8B 108.9 . . ?
C7 C8 C9 113.2(11) . . ?
H8A C8 H8B 107.8 . . ?
C9 C8 H8A 108.9 . . ?
C9 C8 H8B 108.9 . . ?
C8 C9 H9A 109.7 . . ?
C8 C9 H9B 109.7 . . ?
H9A C9 H9B 108.2 . . ?
C10 C9 C8 109.9(11) . . ?
C10 C9 H9A 109.7 . . ?
C10 C9 H9B 109.7 . . ?
C9 C10 H10A 109.1 . . ?
C9 C10 H10B 109.1 . . ?
C9 C10 C11 112.5(11) . . ?
H10A C10 H10B 107.8 . . ?
C11 C10 H10A 109.1 . . ?
C11 C10 H10B 109.1 . . ?
C10 C11 H11A 109.5 . . ?
C10 C11 H11B 109.5 . . ?
C10 C11 C12 110.7(13) . . ?
H11A C11 H11B 108.1 . . ?
C12 C11 H11A 109.5 . . ?
C12 C11 H11B 109.5 . . ?
C7 C12 C11 111.7(13) . . ?
C7 C12 H12A 109.3 . . ?
C7 C12 H12B 109.3 . . ?
C11 C12 H12A 109.3 . . ?
C11 C12 H12B 109.3 . . ?
H12A C12 H12B 107.9 . . ?
S3 C13 H13 108.2 . . ?
C14 C13 S3 110.5(6) . . ?
C14 C13 H13 108.2 . . ?
C14 C13 C18 110.3(7) . . ?
C18 C13 S3 111.5(6) . . ?
C18 C13 H13 108.2 . . ?
C13 C14 H14A 109.7 . . ?
C13 C14 H14B 109.7 . . ?
C13 C14 C15 109.7(8) . . ?
H14A C14 H14B 108.2 . . ?
C15 C14 H14A 109.7 . . ?
C15 C14 H14B 109.7 . . ?
C14 C15 H15A 109.0 . . ?
C14 C15 H15B 109.0 . . ?
H15A C15 H15B 107.8 . . ?
C16 C15 C14 112.8(9) . . ?
C16 C15 H15A 109.0 . . ?
C16 C15 H15B 109.0 . . ?
C15 C16 H16A 109.6 . . ?
C15 C16 H16B 109.6 . . ?
C15 C16 C17 110.1(8) . . ?
H16A C16 H16B 108.2 . . ?
C17 C16 H16A 109.6 . . ?
C17 C16 H16B 109.6 . . ?
C16 C17 H17A 109.1 . . ?
C16 C17 H17B 109.1 . . ?
H17A C17 H17B 107.9 . . ?
C18 C17 C16 112.4(9) . . ?
C18 C17 H17A 109.1 . . ?
C18 C17 H17B 109.1 . . ?
C13 C18 H18A 109.3 . . ?
C13 C18 H18B 109.3 . . ?
C17 C18 C13 111.7(8) . . ?
C17 C18 H18A 109.3 . . ?
C17 C18 H18B 109.3 . . ?
H18A C18 H18B 107.9 . . ?
S4 C19 H19 107.8 . . ?
C20 C19 S4 114.8(6) . . ?
C20 C19 H19 107.8 . . ?
C20 C19 C24 109.9(8) . . ?
C24 C19 S4 108.6(6) . . ?
C24 C19 H19 107.8 . . ?
C19 C20 H20A 109.2 . . ?
C19 C20 H20B 109.2 . . ?
C19 C20 C21 111.8(8) . . ?
H20A C20 H20B 107.9 . . ?
C21 C20 H20A 109.2 . . ?
C21 C20 H20B 109.2 . . ?
C20 C21 H21A 109.2 . . ?
C20 C21 H21B 109.2 . . ?
H21A C21 H21B 107.9 . . ?
C22 C21 C20 111.9(8) . . ?
C22 C21 H21A 109.2 . . ?
C22 C21 H21B 109.2 . . ?
C21 C22 H22A 109.1 . . ?
C21 C22 H22B 109.1 . . ?
H22A C22 H22B 107.8 . . ?
C23 C22 C21 112.7(9) . . ?
C23 C22 H22A 109.1 . . ?
C23 C22 H22B 109.1 . . ?
C22 C23 H23A 109.1 . . ?
C22 C23 H23B 109.1 . . ?
C22 C23 C24 112.4(9) . . ?
H23A C23 H23B 107.9 . . ?
C24 C23 H23A 109.1 . . ?
C24 C23 H23B 109.1 . . ?
C19 C24 H24A 109.3 . . ?
C19 C24 H24B 109.3 . . ?
C23 C24 C19 111.6(9) . . ?
C23 C24 H24A 109.3 . . ?
C23 C24 H24B 109.3 . . ?
H24A C24 H24B 108.0 . . ?
S5 C25 H25 109.1 . . ?
C26 C25 S5 110.1(7) . . ?
C26 C25 H25 109.1 . . ?
C26 C25 C30 110.6(9) . . ?
C30 C25 S5 108.8(7) . . ?
C30 C25 H25 109.1 . . ?
C25 C26 H26A 108.8 . . ?
C25 C26 H26B 108.8 . . ?
C25 C26 C27 114.0(9) . . ?
H26A C26 H26B 107.6 . . ?
C27 C26 H26A 108.8 . . ?
C27 C26 H26B 108.8 . . ?
C26 C27 H27A 108.5 . . ?
C26 C27 H27B 108.5 . . ?
H27A C27 H27B 107.5 . . ?
C28 C27 C26 115.2(10) . . ?
C28 C27 H27A 108.5 . . ?
C28 C27 H27B 108.5 . . ?
C27 C28 H28A 109.3 . . ?
C27 C28 H28B 109.3 . . ?
C27 C28 C29 111.6(9) . . ?
H28A C28 H28B 108.0 . . ?
C29 C28 H28A 109.3 . . ?
C29 C28 H28B 109.3 . . ?
C28 C29 H29A 109.4 . . ?
C28 C29 H29B 109.4 . . ?
H29A C29 H29B 108.0 . . ?
C30 C29 C28 111.3(9) . . ?
C30 C29 H29A 109.4 . . ?
C30 C29 H29B 109.4 . . ?
C25 C30 H30A 109.5 . . ?
C25 C30 H30B 109.5 . . ?
C29 C30 C25 110.9(9) . . ?
C29 C30 H30A 109.5 . . ?
C29 C30 H30B 109.5 . . ?
H30A C30 H30B 108.0 . . ?
S6 C31 H31 108.4 . . ?
C32 C31 S6 112.2(6) . . ?
C32 C31 H31 108.4 . . ?
C36 C31 S6 110.5(7) . . ?
C36 C31 H31 108.4 . . ?
C36 C31 C32 108.8(7) . . ?
C31 C32 H32A 109.1 . . ?
C31 C32 H32B 109.1 . . ?
H32A C32 H32B 107.9 . . ?
C33 C32 C31 112.4(8) . . ?
C33 C32 H32A 109.1 . . ?
C33 C32 H32B 109.1 . . ?
C32 C33 H33A 108.9 . . ?
C32 C33 H33B 108.9 . . ?
C32 C33 C34 113.6(9) . . ?
H33A C33 H33B 107.7 . . ?
C34 C33 H33A 108.9 . . ?
C34 C33 H33B 108.9 . . ?
C33 C34 H34A 109.6 . . ?
C33 C34 H34B 109.6 . . ?
C33 C34 C35 110.3(8) . . ?
H34A C34 H34B 108.1 . . ?
C35 C34 H34A 109.6 . . ?
C35 C34 H34B 109.6 . . ?
C34 C35 H35A 109.3 . . ?
C34 C35 H35B 109.3 . . ?
H35A C35 H35B 108.0 . . ?
C36 C35 C34 111.6(8) . . ?
C36 C35 H35A 109.3 . . ?
C36 C35 H35B 109.3 . . ?
C31 C36 H36A 109.3 . . ?
C31 C36 H36B 109.3 . . ?
C35 C36 C31 111.7(8) . . ?
C35 C36 H36A 109.3 . . ?
C35 C36 H36B 109.3 . . ?
H36A C36 H36B 108.0 . . ?
Cl1 C61 Cl2 111.9(10) . . ?
Cl1 C61 H61A 109.2 . . ?
Cl1 C61 H61B 109.2 . . ?
Cl2 C61 H61A 109.2 . . ?
Cl2 C61 H61B 109.2 . . ?
H61A C61 H61B 107.9 . . ?
C37 P1 C43 108.7(4) . . ?
C49 P1 C37 109.0(4) . . ?
C49 P1 C43 110.1(4) . . ?
C49 P1 C55 111.2(4) . . ?
C55 P1 C37 109.9(4) . . ?
C55 P1 C43 108.0(4) . . ?
C38 C37 P1 120.7(7) . . ?
C42 C37 P1 119.1(7) . . ?
C42 C37 C38 119.9(8) . . ?
C37 C38 H38 120.2 . . ?
C37 C38 C39 119.6(9) . . ?
C39 C38 H38 120.2 . . ?
C38 C39 H39 120.5 . . ?
C38 C39 C40 118.9(10) . . ?
C40 C39 H39 120.5 . . ?
C39 C40 H40 120.1 . . ?
C41 C40 C39 119.8(10) . . ?
C41 C40 H40 120.1 . . ?
C40 C41 H41 119.6 . . ?
C40 C41 C42 120.8(11) . . ?
C42 C41 H41 119.6 . . ?
C37 C42 C41 120.9(10) . . ?
C37 C42 H42 119.6 . . ?
C41 C42 H42 119.6 . . ?
C44 C43 P1 120.1(6) . . ?
C44 C43 C48 121.6(7) . . ?
C48 C43 P1 118.2(7) . . ?
C43 C44 H44 120.7 . . ?
C43 C44 C45 118.6(8) . . ?
C45 C44 H44 120.7 . . ?
C44 C45 H45 119.6 . . ?
C46 C45 C44 120.8(9) . . ?
C46 C45 H45 119.6 . . ?
C45 C46 H46 119.6 . . ?
C45 C46 C47 120.7(9) . . ?
C47 C46 H46 119.6 . . ?
C46 C47 H47 120.3 . . ?
C46 C47 C48 119.4(9) . . ?
C48 C47 H47 120.3 . . ?
C43 C48 C47 118.9(9) . . ?
C43 C48 H48 120.5 . . ?
C47 C48 H48 120.5 . . ?
C50 C49 P1 119.8(6) . . ?
C54 C49 P1 121.3(6) . . ?
C54 C49 C50 118.8(8) . . ?
C49 C50 H50 120.2 . . ?
C51 C50 C49 119.7(8) . . ?
C51 C50 H50 120.2 . . ?
C50 C51 H51 119.6 . . ?
C50 C51 C52 120.9(9) . . ?
C52 C51 H51 119.6 . . ?
C51 C52 H52 120.0 . . ?
C51 C52 C53 119.9(9) . . ?
C53 C52 H52 120.0 . . ?
C52 C53 H53 120.0 . . ?
C54 C53 C52 119.9(9) . . ?
C54 C53 H53 120.0 . . ?
C49 C54 H54 119.6 . . ?
C53 C54 C49 120.8(9) . . ?
C53 C54 H54 119.6 . . ?
C56 C55 P1 122.9(7) . . ?
C56 C55 C60 118.2(8) . . ?
C60 C55 P1 118.9(7) . . ?
C55 C56 H56 119.3 . . ?
C57 C56 C55 121.3(9) . . ?
C57 C56 H56 119.3 . . ?
C56 C57 H57 119.7 . . ?
C58 C57 C56 120.7(9) . . ?
C58 C57 H57 119.7 . . ?
C57 C58 H58 120.1 . . ?
C57 C58 C59 119.9(9) . . ?
C59 C58 H58 120.1 . . ?
C58 C59 H59 120.0 . . ?
C60 C59 C58 120.1(10) . . ?
C60 C59 H59 120.0 . . ?
C55 C60 H60 120.1 . . ?
C59 C60 C55 119.8(10) . . ?
C59 C60 H60 120.1 . . ?

loop_
_geom_bond_atom_site_label_1
_geom_bond_atom_site_label_2
_geom_bond_distance
_geom_bond_site_symmetry_2
_geom_bond_publ_flag
Ag1 Ag2 3.3100(11) . ?
Ag1 Cu1 3.0161(13) . ?
Ag1 Cu2 2.8936(13) . ?
Ag1 S1 2.323(3) . ?
Ag1 S4 2.342(2) . ?
Ag2 Cu1 2.9644(13) . ?
Ag2 Cu2 2.9980(13) . ?
Ag2 S2 2.356(2) . ?
Ag2 S6 2.352(2) . ?
Ag3 Cu1 2.9015(13) . ?
Ag3 Cu2 2.9909(12) . ?
Ag3 S3 2.365(2) . ?
Ag3 S5 2.353(2) . ?
Cu1 S1 2.279(3) . ?
Cu1 S2 2.243(2) . ?
Cu1 S3 2.247(2) . ?
Cu2 S4 2.254(2) . ?
Cu2 S5 2.223(2) . ?
Cu2 S6 2.250(2) . ?
S1 C1 1.839(9) . ?
S2 C7 1.856(9) . ?
S3 C13 1.848(9) . ?
S4 C19 1.847(8) . ?
S5 C25 1.850(9) . ?
S6 C31 1.830(9) . ?
C1 H1 0.9800 . ?
C1 C2 1.477(14) . ?
C1 C6 1.436(14) . ?
C2 H2A 0.9700 . ?
C2 H2B 0.9700 . ?
C2 C3 1.565(15) . ?
C3 H3A 0.9700 . ?
C3 H3B 0.9700 . ?
C3 C4 1.466(15) . ?
C4 H4A 0.9700 . ?
C4 H4B 0.9700 . ?
C4 C5 1.515(15) . ?
C5 H5A 0.9700 . ?
C5 H5B 0.9700 . ?
C5 C6 1.520(13) . ?
C6 H6A 0.9700 . ?
C6 H6B 0.9700 . ?
C7 H7 0.9800 . ?
C7 C8 1.475(16) . ?
C7 C12 1.422(16) . ?
C8 H8A 0.9700 . ?
C8 H8B 0.9700 . ?
C8 C9 1.535(16) . ?
C9 H9A 0.9700 . ?
C9 H9B 0.9700 . ?
C9 C10 1.473(17) . ?
C10 H10A 0.9700 . ?
C10 H10B 0.9700 . ?
C10 C11 1.50(2) . ?
C11 H11A 0.9700 . ?
C11 H11B 0.9700 . ?
C11 C12 1.55(2) . ?
C12 H12A 0.9700 . ?
C12 H12B 0.9700 . ?
C13 H13 0.9800 . ?
C13 C14 1.529(12) . ?
C13 C18 1.538(12) . ?
C14 H14A 0.9700 . ?
C14 H14B 0.9700 . ?
C14 C15 1.531(14) . ?
C15 H15A 0.9700 . ?
C15 H15B 0.9700 . ?
C15 C16 1.517(15) . ?
C16 H16A 0.9700 . ?
C16 H16B 0.9700 . ?
C16 C17 1.533(15) . ?
C17 H17A 0.9700 . ?
C17 H17B 0.9700 . ?
C17 C18 1.487(13) . ?
C18 H18A 0.9700 . ?
C18 H18B 0.9700 . ?
C19 H19 0.9800 . ?
C19 C20 1.474(13) . ?
C19 C24 1.527(14) . ?
C20 H20A 0.9700 . ?
C20 H20B 0.9700 . ?
C20 C21 1.544(12) . ?
C21 H21A 0.9700 . ?
C21 H21B 0.9700 . ?
C21 C22 1.503(14) . ?
C22 H22A 0.9700 . ?
C22 H22B 0.9700 . ?
C22 C23 1.454(14) . ?
C23 H23A 0.9700 . ?
C23 H23B 0.9700 . ?
C23 C24 1.513(13) . ?
C24 H24A 0.9700 . ?
C24 H24B 0.9700 . ?
C25 H25 0.9800 . ?
C25 C26 1.466(13) . ?
C25 C30 1.515(13) . ?
C26 H26A 0.9700 . ?
C26 H26B 0.9700 . ?
C26 C27 1.480(16) . ?
C27 H27A 0.9700 . ?
C27 H27B 0.9700 . ?
C27 C28 1.436(15) . ?
C28 H28A 0.9700 . ?
C28 H28B 0.9700 . ?
C28 C29 1.547(15) . ?
C29 H29A 0.9700 . ?
C29 H29B 0.9700 . ?
C29 C30 1.513(14) . ?
C30 H30A 0.9700 . ?
C30 H30B 0.9700 . ?
C31 H31 0.9800 . ?
C31 C32 1.564(11) . ?
C31 C36 1.508(12) . ?
C32 H32A 0.9700 . ?
C32 H32B 0.9700 . ?
C32 C33 1.453(13) . ?
C33 H33A 0.9700 . ?
C33 H33B 0.9700 . ?
C33 C34 1.517(15) . ?
C34 H34A 0.9700 . ?
C34 H34B 0.9700 . ?
C34 C35 1.535(14) . ?
C35 H35A 0.9700 . ?
C35 H35B 0.9700 . ?
C35 C36 1.503(13) . ?
C36 H36A 0.9700 . ?
C36 H36B 0.9700 . ?
Cl1 C61 1.603(17) . ?
Cl2 C61 1.826(18) . ?
C61 H61A 0.9700 . ?
C61 H61B 0.9700 . ?
P1 C37 1.803(8) . ?
P1 C43 1.808(8) . ?
P1 C49 1.781(8) . ?
P1 C55 1.789(9) . ?
C37 C38 1.359(13) . ?
C37 C42 1.358(13) . ?
C38 H38 0.9300 . ?
C38 C39 1.393(13) . ?
C39 H39 0.9300 . ?
C39 C40 1.403(15) . ?
C40 H40 0.9300 . ?
C40 C41 1.330(16) . ?
C41 H41 0.9300 . ?
C41 C42 1.366(14) . ?
C42 H42 0.9300 . ?
C43 C44 1.374(12) . ?
C43 C48 1.388(12) . ?
C44 H44 0.9300 . ?
C44 C45 1.403(13) . ?
C45 H45 0.9300 . ?
C45 C46 1.362(15) . ?
C46 H46 0.9300 . ?
C46 C47 1.386(14) . ?
C47 H47 0.9300 . ?
C47 C48 1.407(12) . ?
C48 H48 0.9300 . ?
C49 C50 1.422(11) . ?
C49 C54 1.397(11) . ?
C50 H50 0.9300 . ?
C50 C51 1.363(13) . ?
C51 H51 0.9300 . ?
C51 C52 1.372(13) . ?
C52 H52 0.9300 . ?
C52 C53 1.412(14) . ?
C53 H53 0.9300 . ?
C53 C54 1.352(13) . ?
C54 H54 0.9300 . ?
C55 C56 1.375(12) . ?
C55 C60 1.420(12) . ?
C56 H56 0.9300 . ?
C56 C57 1.364(13) . ?
C57 H57 0.9300 . ?
C57 C58 1.346(13) . ?
C58 H58 0.9300 . ?
C58 C59 1.406(15) . ?
C59 H59 0.9300 . ?
C59 C60 1.355(15) . ?
C60 H60 0.9300 . ?

loop_
_geom_torsion_atom_site_label_1
_geom_torsion_atom_site_label_2
_geom_torsion_atom_site_label_3
_geom_torsion_atom_site_label_4
_geom_torsion
_geom_torsion_site_symmetry_1
_geom_torsion_site_symmetry_2
_geom_torsion_site_symmetry_3
_geom_torsion_site_symmetry_4
_geom_torsion_publ_flag
Ag1 S1 C1 C2 168.2(7) . . . . ?
Ag1 S1 C1 C6 39.4(10) . . . . ?
Ag1 S4 C19 C20 -33.9(8) . . . . ?
Ag1 S4 C19 C24 -157.3(6) . . . . ?
Ag2 S2 C7 C8 -33.7(10) . . . . ?
Ag2 S2 C7 C12 91.2(9) . . . . ?
Ag2 S6 C31 C32 71.5(7) . . . . ?
Ag2 S6 C31 C36 -166.8(5) . . . . ?
Ag3 S3 C13 C14 -163.0(5) . . . . ?
Ag3 S3 C13 C18 74.1(6) . . . . ?
Ag3 S5 C25 C26 84.9(8) . . . . ?
Ag3 S5 C25 C30 -153.8(6) . . . . ?
Cu1 S1 C1 C2 -105.8(8) . . . . ?
Cu1 S1 C1 C6 125.5(9) . . . . ?
Cu1 S2 C7 C8 52.3(10) . . . . ?
Cu1 S2 C7 C12 177.3(8) . . . . ?
Cu1 S3 C13 C14 -81.9(6) . . . . ?
Cu1 S3 C13 C18 155.2(6) . . . . ?
Cu2 S4 C19 C20 50.3(8) . . . . ?
Cu2 S4 C19 C24 -73.1(7) . . . . ?
Cu2 S5 C25 C26 171.8(7) . . . . ?
Cu2 S5 C25 C30 -67.0(7) . . . . ?
Cu2 S6 C31 C32 156.7(6) . . . . ?
Cu2 S6 C31 C36 -81.6(6) . . . . ?
S1 C1 C2 C3 175.3(8) . . . . ?
S1 C1 C6 C5 179.7(9) . . . . ?
S2 C7 C8 C9 -178.7(10) . . . . ?
S2 C7 C12 C11 175.7(11) . . . . ?
S3 C13 C14 C15 -179.7(6) . . . . ?
S3 C13 C18 C17 -180.0(7) . . . . ?
S4 C19 C20 C21 -177.7(7) . . . . ?
S4 C19 C24 C23 -177.5(8) . . . . ?
S5 C25 C26 C27 173.2(10) . . . . ?
S5 C25 C30 C29 -176.3(7) . . . . ?
S6 C31 C32 C33 177.8(7) . . . . ?
S6 C31 C36 C35 180.0(6) . . . . ?
C1 C2 C3 C4 52.0(14) . . . . ?
C2 C1 C6 C5 52.2(15) . . . . ?
C2 C3 C4 C5 -49.2(15) . . . . ?
C3 C4 C5 C6 47.9(16) . . . . ?
C4 C5 C6 C1 -49.5(17) . . . . ?
C6 C1 C2 C3 -52.7(13) . . . . ?
C7 C8 C9 C10 -54.3(17) . . . . ?
C8 C7 C12 C11 -56.8(16) . . . . ?
C8 C9 C10 C11 52.1(18) . . . . ?
C9 C10 C11 C12 -53(2) . . . . ?
C10 C11 C12 C7 55(2) . . . . ?
C12 C7 C8 C9 57.5(16) . . . . ?
C13 C14 C15 C16 56.5(11) . . . . ?
C14 C13 C18 C17 57.0(10) . . . . ?
C14 C15 C16 C17 -54.5(12) . . . . ?
C15 C16 C17 C18 54.0(12) . . . . ?
C16 C17 C18 C13 -55.9(11) . . . . ?
C18 C13 C14 C15 -56.1(10) . . . . ?
C19 C20 C21 C22 53.1(12) . . . . ?
C20 C19 C24 C23 56.3(12) . . . . ?
C20 C21 C22 C23 -51.3(13) . . . . ?
C21 C22 C23 C24 52.9(14) . . . . ?
C22 C23 C24 C19 -55.4(14) . . . . ?
C24 C19 C20 C21 -55.0(11) . . . . ?
C25 C26 C27 C28 -51.5(17) . . . . ?
C26 C25 C30 C29 -55.3(12) . . . . ?
C26 C27 C28 C29 48.8(16) . . . . ?
C27 C28 C29 C30 -50.8(14) . . . . ?
C28 C29 C30 C25 54.2(12) . . . . ?
C30 C25 C26 C27 53.0(14) . . . . ?
C31 C32 C33 C34 -54.5(12) . . . . ?
C32 C31 C36 C35 -56.4(11) . . . . ?
C32 C33 C34 C35 52.9(13) . . . . ?
C33 C34 C35 C36 -53.4(13) . . . . ?
C34 C35 C36 C31 57.5(11) . . . . ?
C36 C31 C32 C33 55.2(11) . . . . ?
P1 C37 C38 C39 176.4(8) . . . . ?
P1 C37 C42 C41 -174.6(8) . . . . ?
P1 C43 C44 C45 178.9(7) . . . . ?
P1 C43 C48 C47 -178.9(7) . . . . ?
P1 C49 C50 C51 -177.1(7) . . . . ?
P1 C49 C54 C53 178.0(7) . . . . ?
P1 C55 C56 C57 178.1(7) . . . . ?
P1 C55 C60 C59 -177.2(9) . . . . ?
C37 P1 C43 C44 14.3(8) . . . . ?
C37 P1 C43 C48 -167.2(7) . . . . ?
C37 P1 C49 C50 51.5(8) . . . . ?
C37 P1 C49 C54 -126.3(7) . . . . ?
C37 P1 C55 C56 -94.8(8) . . . . ?
C37 P1 C55 C60 83.1(8) . . . . ?
C37 C38 C39 C40 -3.7(15) . . . . ?
C38 C37 C42 C41 -0.1(15) . . . . ?
C38 C39 C40 C41 3.6(16) . . . . ?
C39 C40 C41 C42 -1.7(17) . . . . ?
C40 C41 C42 C37 0.0(17) . . . . ?
C42 C37 C38 C39 2.0(15) . . . . ?
C43 P1 C37 C38 -96.6(8) . . . . ?
C43 P1 C37 C42 77.9(8) . . . . ?
C43 P1 C49 C50 170.6(7) . . . . ?
C43 P1 C49 C54 -7.2(8) . . . . ?
C43 P1 C55 C56 146.8(7) . . . . ?
C43 P1 C55 C60 -35.2(8) . . . . ?
C43 C44 C45 C46 0.3(16) . . . . ?
C44 C43 C48 C47 -0.5(14) . . . . ?
C44 C45 C46 C47 -1.0(17) . . . . ?
C45 C46 C47 C48 1.0(16) . . . . ?
C46 C47 C48 C43 -0.3(15) . . . . ?
C48 C43 C44 C45 0.5(14) . . . . ?
C49 P1 C37 C38 23.4(9) . . . . ?
C49 P1 C37 C42 -162.1(7) . . . . ?
C49 P1 C43 C44 -105.0(8) . . . . ?
C49 P1 C43 C48 73.5(8) . . . . ?
C49 P1 C55 C56 25.9(8) . . . . ?
C49 P1 C55 C60 -156.1(7) . . . . ?
C49 C50 C51 C52 -0.6(14) . . . . ?
C50 C49 C54 C53 0.1(13) . . . . ?
C50 C51 C52 C53 -0.5(14) . . . . ?
C51 C52 C53 C54 1.4(15) . . . . ?
C52 C53 C54 C49 -1.2(14) . . . . ?
C54 C49 C50 C51 0.8(13) . . . . ?
C55 P1 C37 C38 145.5(8) . . . . ?
C55 P1 C37 C42 -40.0(8) . . . . ?
C55 P1 C43 C44 133.4(7) . . . . ?
C55 P1 C43 C48 -48.0(8) . . . . ?
C55 P1 C49 C50 -69.8(7) . . . . ?
C55 P1 C49 C54 112.4(7) . . . . ?
C55 C56 C57 C58 -1.1(14) . . . . ?
C56 C55 C60 C59 0.8(15) . . . . ?
C56 C57 C58 C59 1.1(15) . . . . ?
C57 C58 C59 C60 0.0(17) . . . . ?
C58 C59 C60 C55 -0.9(17) . . . . ?
C60 C55 C56 C57 0.2(13) . . . . ?

loop_
_smtbx_masks_void_nr
_smtbx_masks_void_average_x
_smtbx_masks_void_average_y
_smtbx_masks_void_average_z
_smtbx_masks_void_volume
_smtbx_masks_void_count_electrons
_smtbx_masks_void_content
1 0.533 0.250 0.500 616.5 151.3 ?
2 -0.482 0.750 0.000 616.5 149.9 ?
3 0.142 0.831 0.669 8.8 0.0 ?
4 0.358 0.169 0.169 8.8 0.0 ?
5 0.642 0.669 0.331 8.8 0.0 ?
6 0.858 0.331 0.831 8.8 0.0 ?
